data_7240783
loop_
_publ_author_name
'Nasibipour, Mina'
'Safaei, Elham'
'Masoumpour, Marziyeh Sadat'
'Wojtczak, Andrzej'

_publ_section_title
;
 Ancillary ligand electro-activity effects towards phenyl acetylene
 homocoupling reaction by a nickel(ii) complex of a non-innocent O-amino
 phenol ligand: a mechanistic insight
;
_journal_issue 41
_journal_name_full 'RSC Advances'
_journal_page_first 24176
_journal_page_last 24189
_journal_paper_doi 10.1039/D0RA04362A
_journal_volume 10
_journal_year 2020
_chemical_formula_moiety 'C42 H48 N4 Ni O2'
_chemical_formula_sum 'C42 H48 N4 Ni O2'
_chemical_formula_weight 699.55
_space_group_crystal_system monoclinic
_space_group_IT_number 14
_space_group_name_Hall '-P 2ybc'
_space_group_name_H-M_alt 'P 1 21/c 1'
_atom_sites_solution_hydrogens difmap
_atom_sites_solution_primary direct
_atom_sites_solution_secondary difmap
_audit_creation_method SHELXL-2017/1
_audit_update_record
;
2019-12-28 deposited with the CCDC.	2020-05-27 downloaded from the CCDC.
;
_cell_angle_alpha 90
_cell_angle_beta 118.733(17)
_cell_angle_gamma 90
_cell_formula_units_Z 2
_cell_length_a 16.469(2)
_cell_length_b 8.1558(8)
_cell_length_c 16.897(2)
_cell_measurement_reflns_used 6912
_cell_measurement_temperature 293(2)
_cell_measurement_theta_max 28.0860
_cell_measurement_theta_min 2.4690
_cell_volume 1990.1(5)
_computing_cell_refinement 'CrysAlisPro 1.171.38.43 (Rigaku OD, 2015)'
_computing_data_collection 'CrysAlisPro 1.171.38.43 (Rigaku OD, 2015)'
_computing_data_reduction 'CrysAlisPro 1.171.38.43 (Rigaku OD, 2015)'
_computing_publication_material 'CIFTAB-2017 (Sheldrick, 2017)'
_computing_structure_refinement 'SHELXL-2017/1 (Sheldrick, 2017)'
_computing_structure_solution 'SHELXS-2017/1 (Sheldrick, 2017)'
_diffrn_ambient_temperature 293(2)
_diffrn_detector_area_resol_mean 8.2564
_diffrn_measured_fraction_theta_full 0.998
_diffrn_measured_fraction_theta_max 0.907
_diffrn_measurement_device_type 'Oxford Sapphire CCD'
_diffrn_measurement_method \q/2\q
_diffrn_radiation_type MoK\a
_diffrn_radiation_wavelength 0.71073
_diffrn_reflns_av_R_equivalents 0.0568
_diffrn_reflns_av_unetI/netI 0.0634
_diffrn_reflns_Laue_measured_fraction_full 0.998
_diffrn_reflns_Laue_measured_fraction_max 0.907
_diffrn_reflns_limit_h_max 21
_diffrn_reflns_limit_h_min -20
_diffrn_reflns_limit_k_max 10
_diffrn_reflns_limit_k_min -10
_diffrn_reflns_limit_l_max 19
_diffrn_reflns_limit_l_min -21
_diffrn_reflns_number 13001
_diffrn_reflns_point_group_measured_fraction_full 0.998
_diffrn_reflns_point_group_measured_fraction_max 0.907
_diffrn_reflns_theta_full 25.242
_diffrn_reflns_theta_max 28.446
_diffrn_reflns_theta_min 2.412
_diffrn_source 'fine-focus sealed tube'
_exptl_absorpt_coefficient_mu 0.525
_exptl_absorpt_correction_T_max 0.939
_exptl_absorpt_correction_T_min 0.807
_exptl_absorpt_correction_type analytical
_exptl_absorpt_process_details 'CrysAlisPro 1.171.38.43 (Rigaku OD, 2015)'
_exptl_crystal_colour 'dark green'
_exptl_crystal_density_diffrn 1.167
_exptl_crystal_description plate
_exptl_crystal_F_000 744
_exptl_crystal_recrystallization_method 'Re-crystallisation from solvent'
_exptl_crystal_size_max 0.529
_exptl_crystal_size_mid 0.356
_exptl_crystal_size_min 0.122
_refine_diff_density_max 0.357
_refine_diff_density_min -0.252
_refine_diff_density_rms 0.063
_refine_ls_extinction_method none
_refine_ls_goodness_of_fit_ref 0.977
_refine_ls_hydrogen_treatment constr
_refine_ls_matrix_type full
_refine_ls_number_parameters 223
_refine_ls_number_reflns 4554
_refine_ls_number_restraints 0
_refine_ls_restrained_S_all 0.977
_refine_ls_R_factor_all 0.0742
_refine_ls_R_factor_gt 0.0462
_refine_ls_shift/su_max 0.000
_refine_ls_shift/su_mean 0.000
_refine_ls_structure_factor_coef Fsqd
_refine_ls_weighting_details 'w=1/[\s^2^(Fo^2^)+(0.0569P)^2^] where P=(Fo^2^+2Fc^2^)/3'
_refine_ls_weighting_scheme calc
_refine_ls_wR_factor_gt 0.1037
_refine_ls_wR_factor_ref 0.1146
_reflns_Friedel_coverage 0.000
_reflns_number_gt 3204
_reflns_number_total 4554
_reflns_threshold_expression 'I > 2\s(I)'
_cod_data_source_file d0ra04362a2.cif
_cod_data_source_block e1365a
_cod_depositor_comments 'Adding full bibliography for 7240783.cif.'
_cod_original_sg_symbol_H-M 'P 21/c'
_cod_database_code 7240783
_shelx_shelxl_version_number 2017/1
_shelx_space_group_comment
;
The symmetry employed for this shelxl refinement is uniquely defined
by the following loop, which should always be used as a source of
symmetry information in preference to the above space-group names.
They are only intended as comments.
;
_shelx_estimated_absorpt_t_min 0.769
_shelx_estimated_absorpt_t_max 0.939
_exptl_absorpt_special_details
;
CrysAlisPro 1.171.38.43 (Rigaku Oxford Diffraction, 2015)
Analytical numeric absorption correction using a multifaceted crystal
model based on expressions derived by R.C. Clark & J.S. Reid.
(Clark, R. C. & Reid, J. S. (1995). Acta Cryst. A51, 887-897)
Empirical absorption correction using spherical harmonics,
 implemented in SCALE3 ABSPACK scaling algorithm.
;

loop_
_space_group_symop_operation_xyz
'x, y, z'
'-x, y+1/2, -z+1/2'
'-x, -y, -z'
'x, -y-1/2, z-1/2'

loop_
_atom_site_label
_atom_site_type_symbol
_atom_site_fract_x
_atom_site_fract_y
_atom_site_fract_z
_atom_site_U_iso_or_equiv
_atom_site_adp_type
_atom_site_occupancy
_atom_site_site_symmetry_order
_atom_site_calc_flag
_atom_site_refinement_flags_posn
_atom_site_refinement_flags_adp
_atom_site_refinement_flags_occupancy
_atom_site_disorder_assembly
_atom_site_disorder_group
Ni1 Ni 0.000000 0.500000 0.000000 0.03184(13) Uani 1 2 d S . P . .
O1 O 0.11502(9) 0.40417(18) 0.05706(9) 0.0381(4) Uani 1 1 d . . . . .
C1 C 0.17645(13) 0.4750(2) 0.03948(13) 0.0325(5) Uani 1 1 d . . . . .
C2 C 0.26977(14) 0.4210(3) 0.07470(13) 0.0358(5) Uani 1 1 d . . . . .
C3 C 0.32289(15) 0.5101(3) 0.04716(15) 0.0413(5) Uani 1 1 d . . . . .
H3A H 0.383846 0.476681 0.068253 0.050 Uiso 1 1 calc R U . . .
C4 C 0.29194(14) 0.6494(3) -0.01111(14) 0.0398(5) Uani 1 1 d . . . . .
C5 C 0.20231(13) 0.6991(3) -0.04472(14) 0.0375(5) Uani 1 1 d . . . . .
H5A H 0.180293 0.789002 -0.083159 0.045 Uiso 1 1 calc R U . . .
C6 C 0.14302(13) 0.6119(2) -0.02038(13) 0.0316(4) Uani 1 1 d . . . . .
N1 N 0.05221(11) 0.6408(2) -0.04902(10) 0.0327(4) Uani 1 1 d . . . . .
C7 C 0.00601(13) 0.7737(2) -0.10836(13) 0.0309(4) Uani 1 1 d . . . . .
C8 C 0.02623(15) 0.9354(3) -0.08028(15) 0.0410(5) Uani 1 1 d . . . . .
H8A H 0.073043 0.958731 -0.022267 0.049 Uiso 1 1 calc R U . . .
C9 C -0.02270(18) 1.0623(3) -0.13792(18) 0.0514(6) Uani 1 1 d . . . . .
H9A H -0.008699 1.170347 -0.118392 0.062 Uiso 1 1 calc R U . . .
C10 C -0.09225(19) 1.0293(3) -0.22432(18) 0.0520(6) Uani 1 1 d . . . . .
H10A H -0.125411 1.114788 -0.262765 0.062 Uiso 1 1 calc R U . . .
C11 C -0.11214(15) 0.8702(3) -0.25308(15) 0.0454(6) Uani 1 1 d . . . . .
H11A H -0.158324 0.848273 -0.311589 0.054 Uiso 1 1 calc R U . . .
C12 C -0.06403(14) 0.7406(2) -0.19575(13) 0.0333(4) Uani 1 1 d . . . . .
C13 C -0.08496(15) 0.5729(3) -0.22554(14) 0.0395(5) Uani 1 1 d . . . . .
N2 N -0.10161(16) 0.4404(3) -0.24924(15) 0.0599(6) Uani 1 1 d . . . . .
C14 C 0.30808(14) 0.2773(3) 0.14142(15) 0.0433(5) Uani 1 1 d . . . . .
C15 C 0.40716(17) 0.2318(3) 0.16248(19) 0.0634(7) Uani 1 1 d . . . . .
H15A H 0.407020 0.198435 0.107932 0.076 Uiso 1 1 calc R U . . .
H15B H 0.446908 0.325225 0.187451 0.076 Uiso 1 1 calc R U . . .
H15C H 0.429365 0.143332 0.205210 0.076 Uiso 1 1 calc R U . . .
C16 C 0.31074(17) 0.3297(4) 0.22941(16) 0.0632(7) Uani 1 1 d . . . . .
H16A H 0.348749 0.425599 0.252609 0.076 Uiso 1 1 calc R U . . .
H16B H 0.249074 0.353856 0.218231 0.076 Uiso 1 1 calc R U . . .
H16C H 0.336082 0.242479 0.272715 0.076 Uiso 1 1 calc R U . . .
C17 C 0.24748(18) 0.1244(3) 0.1047(2) 0.0645(7) Uani 1 1 d . . . . .
H17A H 0.245700 0.091285 0.049343 0.077 Uiso 1 1 calc R U . . .
H17B H 0.272850 0.037366 0.148041 0.077 Uiso 1 1 calc R U . . .
H17C H 0.185841 0.148743 0.093557 0.077 Uiso 1 1 calc R U . . .
C18 C 0.36061(15) 0.7340(3) -0.03471(17) 0.0516(6) Uani 1 1 d . . . . .
C19 C 0.32378(19) 0.8957(4) -0.0836(2) 0.0854(11) Uani 1 1 d . . . . .
H19A H 0.311237 0.968341 -0.046052 0.103 Uiso 1 1 calc R U . . .
H19B H 0.369073 0.944489 -0.096620 0.103 Uiso 1 1 calc R U . . .
H19C H 0.267730 0.876419 -0.138939 0.103 Uiso 1 1 calc R U . . .
C20 C 0.45073(18) 0.7724(4) 0.0521(2) 0.0798(9) Uani 1 1 d . . . . .
H20A H 0.476223 0.672745 0.084981 0.096 Uiso 1 1 calc R U . . .
H20B H 0.494375 0.821553 0.036845 0.096 Uiso 1 1 calc R U . . .
H20C H 0.437911 0.846910 0.088680 0.096 Uiso 1 1 calc R U . . .
C21 C 0.3808(2) 0.6175(5) -0.0941(2) 0.0952(11) Uani 1 1 d . . . . .
H21A H 0.404038 0.515548 -0.062904 0.114 Uiso 1 1 calc R U . . .
H21B H 0.324809 0.597866 -0.149464 0.114 Uiso 1 1 calc R U . . .
H21C H 0.426152 0.665936 -0.107145 0.114 Uiso 1 1 calc R U . . .

loop_
_atom_site_aniso_label
_atom_site_aniso_U_11
_atom_site_aniso_U_22
_atom_site_aniso_U_33
_atom_site_aniso_U_23
_atom_site_aniso_U_13
_atom_site_aniso_U_12
Ni1 0.0204(2) 0.0439(2) 0.0317(2) 0.00923(16) 0.01288(15) 0.00188(16)
O1 0.0244(8) 0.0519(9) 0.0388(8) 0.0149(7) 0.0158(6) 0.0039(7)
C1 0.0227(10) 0.0463(13) 0.0286(10) 0.0010(8) 0.0125(8) -0.0004(9)
C2 0.0249(11) 0.0471(13) 0.0330(11) 0.0011(9) 0.0120(9) 0.0034(10)
C3 0.0221(11) 0.0584(14) 0.0433(12) 0.0029(11) 0.0157(9) 0.0031(10)
C4 0.0274(11) 0.0560(14) 0.0384(12) 0.0012(10) 0.0177(9) -0.0036(10)
C5 0.0298(12) 0.0494(13) 0.0343(11) 0.0054(9) 0.0162(9) -0.0011(10)
C6 0.0245(10) 0.0412(12) 0.0295(10) 0.0009(8) 0.0133(8) -0.0014(9)
N1 0.0239(9) 0.0438(10) 0.0301(9) 0.0071(7) 0.0126(7) 0.0022(8)
C7 0.0253(10) 0.0394(11) 0.0314(10) 0.0041(8) 0.0163(8) 0.0008(9)
C8 0.0413(14) 0.0453(12) 0.0388(12) -0.0068(10) 0.0211(10) -0.0069(11)
C9 0.0630(18) 0.0326(11) 0.0682(17) -0.0011(12) 0.0393(15) -0.0006(12)
C10 0.0565(17) 0.0457(15) 0.0557(15) 0.0191(11) 0.0286(13) 0.0133(12)
C11 0.0399(13) 0.0521(14) 0.0367(12) 0.0110(10) 0.0123(10) 0.0057(11)
C12 0.0307(11) 0.0375(11) 0.0327(11) 0.0050(8) 0.0160(9) 0.0019(9)
C13 0.0331(12) 0.0448(13) 0.0355(12) 0.0034(10) 0.0123(9) 0.0005(11)
N2 0.0604(15) 0.0479(12) 0.0641(15) -0.0112(11) 0.0241(12) -0.0074(12)
C14 0.0304(12) 0.0497(14) 0.0451(13) 0.0098(10) 0.0144(10) 0.0079(10)
C15 0.0403(15) 0.0704(18) 0.0764(19) 0.0229(14) 0.0257(13) 0.0201(13)
C16 0.0498(16) 0.091(2) 0.0446(14) 0.0179(13) 0.0191(12) 0.0139(15)
C17 0.0533(17) 0.0508(15) 0.087(2) 0.0086(14) 0.0313(15) 0.0062(13)
C18 0.0268(12) 0.0753(18) 0.0568(15) 0.0124(12) 0.0234(11) -0.0036(11)
C19 0.0465(17) 0.106(3) 0.109(3) 0.051(2) 0.0415(17) -0.0050(17)
C20 0.0421(17) 0.100(2) 0.085(2) 0.0172(18) 0.0213(15) -0.0222(16)
C21 0.082(2) 0.142(3) 0.099(3) -0.003(2) 0.073(2) -0.009(2)

loop_
_atom_type_symbol
_atom_type_description
_atom_type_scat_dispersion_real
_atom_type_scat_dispersion_imag
_atom_type_scat_source
C C 0.0033 0.0016 'International Tables Vol C Tables 4.2.6.8 and 6.1.1.4'
H H 0.0000 0.0000 'International Tables Vol C Tables 4.2.6.8 and 6.1.1.4'
N N 0.0061 0.0033 'International Tables Vol C Tables 4.2.6.8 and 6.1.1.4'
O O 0.0106 0.0060 'International Tables Vol C Tables 4.2.6.8 and 6.1.1.4'
Ni Ni 0.3393 1.1124 'International Tables Vol C Tables 4.2.6.8 and 6.1.1.4'

loop_
_geom_angle_atom_site_label_1
_geom_angle_atom_site_label_2
_geom_angle_atom_site_label_3
_geom_angle
_geom_angle_site_symmetry_1
_geom_angle_site_symmetry_3
_geom_angle_publ_flag
O1 Ni1 O1 180.0 . 3_565 ?
O1 Ni1 N1 85.13(6) . . ?
O1 Ni1 N1 94.87(6) 3_565 . ?
O1 Ni1 N1 94.87(6) . 3_565 ?
O1 Ni1 N1 85.13(6) 3_565 3_565 ?
N1 Ni1 N1 180.0 . 3_565 ?
C1 O1 Ni1 113.91(12) . . ?
O1 C1 C2 124.18(18) . . ?
O1 C1 C6 115.24(17) . . ?
C2 C1 C6 120.57(17) . . ?
C3 C2 C1 115.37(19) . . ?
C3 C2 C14 123.12(19) . . ?
C1 C2 C14 121.48(18) . . ?
C2 C3 C4 125.31(19) . . ?
C2 C3 H3A 117.3 . . ?
C4 C3 H3A 117.3 . . ?
C5 C4 C3 118.67(18) . . ?
C5 C4 C18 123.0(2) . . ?
C3 C4 C18 118.33(19) . . ?
C4 C5 C6 119.24(19) . . ?
C4 C5 H5A 120.4 . . ?
C6 C5 H5A 120.4 . . ?
N1 C6 C5 127.28(18) . . ?
N1 C6 C1 111.90(16) . . ?
C5 C6 C1 120.82(18) . . ?
C6 N1 C7 120.60(16) . . ?
C6 N1 Ni1 113.79(13) . . ?
C7 N1 Ni1 125.55(13) . . ?
C8 C7 C12 119.10(18) . . ?
C8 C7 N1 121.61(18) . . ?
C12 C7 N1 119.24(17) . . ?
C9 C8 C7 120.5(2) . . ?
C9 C8 H8A 119.7 . . ?
C7 C8 H8A 119.7 . . ?
C10 C9 C8 120.3(2) . . ?
C10 C9 H9A 119.9 . . ?
C8 C9 H9A 119.9 . . ?
C11 C10 C9 119.7(2) . . ?
C11 C10 H10A 120.2 . . ?
C9 C10 H10A 120.2 . . ?
C10 C11 C12 120.8(2) . . ?
C10 C11 H11A 119.6 . . ?
C12 C11 H11A 119.6 . . ?
C7 C12 C11 119.54(19) . . ?
C7 C12 C13 119.38(18) . . ?
C11 C12 C13 121.08(19) . . ?
N2 C13 C12 179.9(4) . . ?
C16 C14 C17 109.3(2) . . ?
C16 C14 C2 108.09(19) . . ?
C17 C14 C2 111.49(19) . . ?
C16 C14 C15 108.14(19) . . ?
C17 C14 C15 108.0(2) . . ?
C2 C14 C15 111.69(18) . . ?
C14 C15 H15A 109.5 . . ?
C14 C15 H15B 109.5 . . ?
H15A C15 H15B 109.5 . . ?
C14 C15 H15C 109.5 . . ?
H15A C15 H15C 109.5 . . ?
H15B C15 H15C 109.5 . . ?
C14 C16 H16A 109.5 . . ?
C14 C16 H16B 109.5 . . ?
H16A C16 H16B 109.5 . . ?
C14 C16 H16C 109.5 . . ?
H16A C16 H16C 109.5 . . ?
H16B C16 H16C 109.5 . . ?
C14 C17 H17A 109.5 . . ?
C14 C17 H17B 109.5 . . ?
H17A C17 H17B 109.5 . . ?
C14 C17 H17C 109.5 . . ?
H17A C17 H17C 109.5 . . ?
H17B C17 H17C 109.5 . . ?
C19 C18 C21 109.8(2) . . ?
C19 C18 C4 112.37(19) . . ?
C21 C18 C4 108.1(2) . . ?
C19 C18 C20 107.0(2) . . ?
C21 C18 C20 109.8(2) . . ?
C4 C18 C20 109.8(2) . . ?
C18 C19 H19A 109.5 . . ?
C18 C19 H19B 109.5 . . ?
H19A C19 H19B 109.5 . . ?
C18 C19 H19C 109.5 . . ?
H19A C19 H19C 109.5 . . ?
H19B C19 H19C 109.5 . . ?
C18 C20 H20A 109.5 . . ?
C18 C20 H20B 109.5 . . ?
H20A C20 H20B 109.5 . . ?
C18 C20 H20C 109.5 . . ?
H20A C20 H20C 109.5 . . ?
H20B C20 H20C 109.5 . . ?
C18 C21 H21A 109.5 . . ?
C18 C21 H21B 109.5 . . ?
H21A C21 H21B 109.5 . . ?
C18 C21 H21C 109.5 . . ?
H21A C21 H21C 109.5 . . ?
H21B C21 H21C 109.5 . . ?

loop_
_geom_bond_atom_site_label_1
_geom_bond_atom_site_label_2
_geom_bond_distance
_geom_bond_site_symmetry_2
_geom_bond_publ_flag
Ni1 O1 1.8365(13) . ?
Ni1 O1 1.8366(13) 3_565 ?
Ni1 N1 1.8516(15) . ?
Ni1 N1 1.8516(15) 3_565 ?
O1 C1 1.317(2) . ?
C1 C2 1.425(3) . ?
C1 C6 1.428(3) . ?
C2 C3 1.379(3) . ?
C2 C14 1.536(3) . ?
C3 C4 1.427(3) . ?
C3 H3A 0.9300 . ?
C4 C5 1.364(3) . ?
C4 C18 1.532(3) . ?
C5 C6 1.419(3) . ?
C5 H5A 0.9300 . ?
C6 N1 1.353(2) . ?
N1 C7 1.423(2) . ?
C7 C8 1.387(3) . ?
C7 C12 1.395(3) . ?
C8 C9 1.384(3) . ?
C8 H8A 0.9300 . ?
C9 C10 1.381(3) . ?
C9 H9A 0.9300 . ?
C10 C11 1.369(3) . ?
C10 H10A 0.9300 . ?
C11 C12 1.395(3) . ?
C11 H11A 0.9300 . ?
C12 C13 1.441(3) . ?
C13 N2 1.139(3) . ?
C14 C16 1.527(3) . ?
C14 C17 1.530(3) . ?
C14 C15 1.539(3) . ?
C15 H15A 0.9600 . ?
C15 H15B 0.9600 . ?
C15 H15C 0.9600 . ?
C16 H16A 0.9600 . ?
C16 H16B 0.9600 . ?
C16 H16C 0.9600 . ?
C17 H17A 0.9600 . ?
C17 H17B 0.9600 . ?
C17 H17C 0.9600 . ?
C18 C19 1.519(4) . ?
C18 C21 1.530(4) . ?
C18 C20 1.536(3) . ?
C19 H19A 0.9600 . ?
C19 H19B 0.9600 . ?
C19 H19C 0.9600 . ?
C20 H20A 0.9600 . ?
C20 H20B 0.9600 . ?
C20 H20C 0.9600 . ?
C21 H21A 0.9600 . ?
C21 H21B 0.9600 . ?
C21 H21C 0.9600 . ?

loop_
_geom_torsion_atom_site_label_1
_geom_torsion_atom_site_label_2
_geom_torsion_atom_site_label_3
_geom_torsion_atom_site_label_4
_geom_torsion
_geom_torsion_site_symmetry_1
_geom_torsion_site_symmetry_2
_geom_torsion_site_symmetry_3
_geom_torsion_site_symmetry_4
_geom_torsion_publ_flag
N1 Ni1 O1 C1 0.92(14) . . . . ?
N1 Ni1 O1 C1 -179.08(14) 3_565 . . . ?
Ni1 O1 C1 C2 -178.96(15) . . . . ?
Ni1 O1 C1 C6 -0.2(2) . . . . ?
O1 C1 C2 C3 179.02(19) . . . . ?
C6 C1 C2 C3 0.3(3) . . . . ?
O1 C1 C2 C14 -3.1(3) . . . . ?
C6 C1 C2 C14 178.12(19) . . . . ?
C1 C2 C3 C4 1.0(3) . . . . ?
C14 C2 C3 C4 -176.8(2) . . . . ?
C2 C3 C4 C5 -1.4(3) . . . . ?
C2 C3 C4 C18 179.9(2) . . . . ?
C3 C4 C5 C6 0.5(3) . . . . ?
C18 C4 C5 C6 179.0(2) . . . . ?
C4 C5 C6 N1 -178.0(2) . . . . ?
C4 C5 C6 C1 0.8(3) . . . . ?
O1 C1 C6 N1 -1.1(3) . . . . ?
C2 C1 C6 N1 177.79(17) . . . . ?
O1 C1 C6 C5 179.97(17) . . . . ?
C2 C1 C6 C5 -1.2(3) . . . . ?
C5 C6 N1 C7 -1.9(3) . . . . ?
C1 C6 N1 C7 179.18(16) . . . . ?
C5 C6 N1 Ni1 -179.34(16) . . . . ?
C1 C6 N1 Ni1 1.8(2) . . . . ?
O1 Ni1 N1 C6 -1.52(14) . . . . ?
O1 Ni1 N1 C6 178.47(14) 3_565 . . . ?
O1 Ni1 N1 C7 -178.79(16) . . . . ?
O1 Ni1 N1 C7 1.21(16) 3_565 . . . ?
C6 N1 C7 C8 -68.7(2) . . . . ?
Ni1 N1 C7 C8 108.40(19) . . . . ?
C6 N1 C7 C12 114.0(2) . . . . ?
Ni1 N1 C7 C12 -68.9(2) . . . . ?
C12 C7 C8 C9 0.4(3) . . . . ?
N1 C7 C8 C9 -176.91(19) . . . . ?
C7 C8 C9 C10 -0.1(3) . . . . ?
C8 C9 C10 C11 -0.6(4) . . . . ?
C9 C10 C11 C12 1.0(4) . . . . ?
C8 C7 C12 C11 0.1(3) . . . . ?
N1 C7 C12 C11 177.43(18) . . . . ?
C8 C7 C12 C13 179.59(18) . . . . ?
N1 C7 C12 C13 -3.1(3) . . . . ?
C10 C11 C12 C7 -0.8(3) . . . . ?
C10 C11 C12 C13 179.7(2) . . . . ?
C3 C2 C14 C16 111.0(2) . . . . ?
C1 C2 C14 C16 -66.6(3) . . . . ?
C3 C2 C14 C17 -128.8(2) . . . . ?
C1 C2 C14 C17 53.5(3) . . . . ?
C3 C2 C14 C15 -7.8(3) . . . . ?
C1 C2 C14 C15 174.5(2) . . . . ?
C5 C4 C18 C19 11.2(3) . . . . ?
C3 C4 C18 C19 -170.3(2) . . . . ?
C5 C4 C18 C21 -110.2(3) . . . . ?
C3 C4 C18 C21 68.4(3) . . . . ?
C5 C4 C18 C20 130.1(2) . . . . ?
C3 C4 C18 C20 -51.3(3) . . . . ?
